data_4029902
loop_
_publ_author_name
'Shalev, Ori'
'Biali, Silvio E.'

_publ_section_title
;
 Incorporation of Three or Two Distal Double Bonds at the Methylene
 Bridges of the Calix[4]arene Scaffold.
;
_journal_issue 18
_journal_name_full 'The Journal of organic chemistry'
_journal_page_first 8584
_journal_page_last 8591
_journal_paper_doi 10.1021/jo501177g
_journal_volume 79
_journal_year 2014
_chemical_formula_moiety 'C48 H60 O6, 0.5 (C H3 O H), 0.5 (H2 O)'
_chemical_formula_sum 'C48.5 H60 O7'
_chemical_formula_weight 754.96
_chemical_name_systematic
; 
 ? 
;
_space_group_IT_number 2
_symmetry_cell_setting triclinic
_symmetry_space_group_name_Hall '-P 1'
_symmetry_space_group_name_H-M 'P -1'
_atom_sites_solution_hydrogens geom
_atom_sites_solution_primary direct
_atom_sites_solution_secondary difmap
_audit_creation_method SHELXL-97
_cell_angle_alpha 82.510(1)
_cell_angle_beta 75.843(1)
_cell_angle_gamma 77.234(1)
_cell_formula_units_Z 2
_cell_length_a 9.9505(6)
_cell_length_b 15.3979(9)
_cell_length_c 15.463(9)
_cell_measurement_temperature 173(1)
_cell_volume 2233.1(13)
_computing_cell_refinement 'Bruker SMART'
_computing_data_collection 'Bruker SMART'
_computing_data_reduction 'Bruker SAINT'
_computing_molecular_graphics 'Bruker SHELXTL'
_computing_publication_material 'Bruker SHELXTL'
_computing_structure_refinement 'SHELXL-97 (Sheldrick, 1997)'
_computing_structure_solution 'SHELXS-97 (Sheldrick, 1990)'
_diffrn_ambient_temperature 173(1)
_diffrn_measured_fraction_theta_full 0.987
_diffrn_measured_fraction_theta_max 0.987
_diffrn_measurement_device_type 'CCD area detector'
_diffrn_measurement_method 'phi and omega scans'
_diffrn_radiation_monochromator graphite
_diffrn_radiation_source 'fine-focus sealed tube'
_diffrn_radiation_type MoK\a
_diffrn_radiation_wavelength 0.71073
_diffrn_reflns_av_R_equivalents 0.0239
_diffrn_reflns_av_sigmaI/netI 0.0302
_diffrn_reflns_limit_h_max 12
_diffrn_reflns_limit_h_min -12
_diffrn_reflns_limit_k_max 19
_diffrn_reflns_limit_k_min -19
_diffrn_reflns_limit_l_max 19
_diffrn_reflns_limit_l_min -19
_diffrn_reflns_number 24808
_diffrn_reflns_theta_full 27.00
_diffrn_reflns_theta_max 27.00
_diffrn_reflns_theta_min 1.85
_exptl_absorpt_coefficient_mu 0.074
_exptl_absorpt_correction_T_max 0.9833
_exptl_absorpt_correction_T_min 0.9634
_exptl_absorpt_correction_type multi-scan
_exptl_absorpt_process_details 'Bruker SADABS V2.05'
_exptl_crystal_colour colorless
_exptl_crystal_density_diffrn 1.123
_exptl_crystal_density_method 'not measured'
_exptl_crystal_description plate
_exptl_crystal_F_000 814
_exptl_crystal_size_max 0.51
_exptl_crystal_size_mid 0.35
_exptl_crystal_size_min 0.23
_refine_diff_density_max 1.503
_refine_diff_density_min -0.380
_refine_diff_density_rms 0.087
_refine_ls_extinction_method none
_refine_ls_goodness_of_fit_ref 1.171
_refine_ls_hydrogen_treatment constr
_refine_ls_matrix_type full
_refine_ls_number_parameters 515
_refine_ls_number_reflns 9636
_refine_ls_number_restraints 0
_refine_ls_restrained_S_all 1.171
_refine_ls_R_factor_all 0.1021
_refine_ls_R_factor_gt 0.0968
_refine_ls_shift/su_max 0.000
_refine_ls_shift/su_mean 0.000
_refine_ls_structure_factor_coef Fsqd
_refine_ls_weighting_details 'calc w=1/[\s^2^(Fo^2^)+(0.1086P)^2^+2.6847P] where P=(Fo^2^+2Fc^2^)/3'
_refine_ls_weighting_scheme calc
_refine_ls_wR_factor_gt 0.2431
_refine_ls_wR_factor_ref 0.2472
_reflns_number_gt 8970
_reflns_number_total 9636
_reflns_threshold_expression >2sigma(I)
_cod_data_source_file jo501177g_si_002.cif
_cod_data_source_block orish41m
_cod_depositor_comments
;
The following automatic conversions were performed:

'_symmetry_cell_setting' value 'Triclinic' changed to 'triclinic'
according to
/home/saulius/struct/COD-crude-data--automatic-downloads/rss-feeds/ACS/lib/dictionaries/cif_core.dic
dictionary named 'cif_core.dic' version 2.4.2 from 2011-04-26.

Automatic conversion script
Id: cif_fix_values 2281 2013-09-26 08:29:07Z andrius 

 Adding full bibliography for 4029900--4029902.cif.
;
_cod_original_cell_volume 2233.1(2)
_cod_original_sg_symbol_Hall '-P 1 '
_cod_original_sg_symbol_H-M P-1
_cod_original_formula_sum 'C48.50 H60 O7'
_cod_database_code 4029902

loop_
_symmetry_equiv_pos_as_xyz
'x, y, z'
'-x, -y, -z'

loop_
_atom_site_label
_atom_site_type_symbol
_atom_site_fract_x
_atom_site_fract_y
_atom_site_fract_z
_atom_site_U_iso_or_equiv
_atom_site_adp_type
_atom_site_occupancy
_atom_site_symmetry_multiplicity
_atom_site_calc_flag
_atom_site_refinement_flags
C1 C -0.0984(3) 0.15783(15) 0.61261(16) 0.0207(5) Uani 1 1 d .
C2 C -0.0128(3) 0.17615(16) 0.66464(16) 0.0237(5) Uani 1 1 d .
H2 H -0.0386 0.1649 0.7278 0.028 Uiso 1 1 calc R
C3 C 0.1085(3) 0.21014(17) 0.62750(17) 0.0247(5) Uani 1 1 d .
C4 C 0.1460(3) 0.22286(17) 0.53421(17) 0.0240(5) Uani 1 1 d .
H4 H 0.2282 0.2464 0.5067 0.029 Uiso 1 1 calc R
C5 C 0.0664(3) 0.20191(15) 0.48114(15) 0.0210(5) Uani 1 1 d .
C6 C -0.0589(3) 0.17199(16) 0.52036(16) 0.0214(5) Uani 1 1 d .
C7 C -0.2131(5) 0.2348(3) 0.4264(3) 0.0610(12) Uani 1 1 d .
H7A H -0.2876 0.2669 0.4718 0.092 Uiso 1 1 calc R
H7B H -0.2553 0.2187 0.3812 0.092 Uiso 1 1 calc R
H7C H -0.1454 0.2732 0.3977 0.092 Uiso 1 1 calc R
C8 C 0.1973(3) 0.2360(2) 0.68550(19) 0.0373(7) Uani 1 1 d .
C9 C 0.1660(5) 0.1927(3) 0.7806(2) 0.0613(11) Uani 1 1 d .
H9A H 0.1807 0.1278 0.7790 0.092 Uiso 1 1 calc R
H9B H 0.0677 0.2158 0.8099 0.092 Uiso 1 1 calc R
H9C H 0.2294 0.2066 0.8140 0.092 Uiso 1 1 calc R
C10 C 0.1606(6) 0.3376(3) 0.6881(3) 0.0711(13) Uani 1 1 d .
H10A H 0.0600 0.3561 0.7155 0.107 Uiso 1 1 calc R
H10B H 0.1809 0.3658 0.6270 0.107 Uiso 1 1 calc R
H10C H 0.2174 0.3559 0.7235 0.107 Uiso 1 1 calc R
C11 C 0.3545(4) 0.2076(4) 0.6466(3) 0.0656(12) Uani 1 1 d .
H11A H 0.4080 0.2197 0.6877 0.098 Uiso 1 1 calc R
H11B H 0.3802 0.2413 0.5887 0.098 Uiso 1 1 calc R
H11C H 0.3768 0.1436 0.6383 0.098 Uiso 1 1 calc R
C12 C 0.1207(3) 0.20986(17) 0.38167(16) 0.0247(5) Uani 1 1 d .
C13 C 0.1437(3) 0.13156(16) 0.32738(16) 0.0211(5) Uani 1 1 d .
C14 C 0.1720(3) 0.04277(16) 0.36185(15) 0.0203(5) Uani 1 1 d .
C15 C 0.2032(3) -0.02660(16) 0.30515(16) 0.0206(5) Uani 1 1 d .
C16 C 0.2051(3) -0.00496(16) 0.21515(16) 0.0227(5) Uani 1 1 d .
H16 H 0.2269 -0.0520 0.1768 0.027 Uiso 1 1 calc R
C17 C 0.1764(3) 0.08318(16) 0.17826(16) 0.0206(5) Uani 1 1 d .
C18 C 0.1460(3) 0.15037(16) 0.23593(16) 0.0217(5) Uani 1 1 d .
H18 H 0.1261 0.2109 0.2127 0.026 Uiso 1 1 calc R
C19 C 0.2966(3) 0.0096(2) 0.4778(2) 0.0364(7) Uani 1 1 d .
H19A H 0.3676 -0.0349 0.4426 0.055 Uiso 1 1 calc R
H19B H 0.2836 -0.0107 0.5415 0.055 Uiso 1 1 calc R
H19C H 0.3286 0.0667 0.4675 0.055 Uiso 1 1 calc R
C20 C 0.1884(3) 0.10312(17) 0.07711(16) 0.0230(5) Uani 1 1 d .
C21 C 0.1104(3) 0.19694(19) 0.05414(18) 0.0336(6) Uani 1 1 d .
H21A H 0.0124 0.2053 0.0886 0.050 Uiso 1 1 calc R
H21B H 0.1117 0.2049 -0.0099 0.050 Uiso 1 1 calc R
H21C H 0.1571 0.2410 0.0690 0.050 Uiso 1 1 calc R
C22 C 0.3443(3) 0.0950(3) 0.03105(19) 0.0408(8) Uani 1 1 d .
H22A H 0.3832 0.1398 0.0515 0.061 Uiso 1 1 calc R
H22B H 0.3538 0.1049 -0.0339 0.061 Uiso 1 1 calc R
H22C H 0.3959 0.0352 0.0459 0.061 Uiso 1 1 calc R
C23 C 0.1255(4) 0.0367(2) 0.0406(2) 0.0428(8) Uani 1 1 d .
H23A H 0.1797 -0.0239 0.0494 0.064 Uiso 1 1 calc R
H23B H 0.1298 0.0523 -0.0234 0.064 Uiso 1 1 calc R
H23C H 0.0268 0.0393 0.0726 0.064 Uiso 1 1 calc R
C24 C 0.2323(3) -0.12360(16) 0.34177(17) 0.0230(5) Uani 1 1 d .
H24A H 0.2929 -0.1300 0.3852 0.028 Uiso 1 1 calc R
H24B H 0.2850 -0.1609 0.2921 0.028 Uiso 1 1 calc R
C25 C 0.5231(3) 0.66548(16) 0.98849(17) 0.0248(5) Uani 1 1 d .
C26 C 0.3914(3) 0.72280(16) 1.00522(17) 0.0268(6) Uani 1 1 d .
C27 C 0.3515(3) 0.78421(17) 0.93757(18) 0.0263(5) Uani 1 1 d .
H27 H 0.2632 0.8246 0.9500 0.032 Uiso 1 1 calc R
C28 C 0.4378(3) 0.78813(17) 0.85195(16) 0.0235(5) Uani 1 1 d .
C29 C 0.5671(3) 0.72885(17) 0.83738(16) 0.0239(5) Uani 1 1 d .
H29 H 0.6275 0.7305 0.7794 0.029 Uiso 1 1 calc R
C30 C 0.6124(3) 0.66727(16) 0.90351(17) 0.0229(5) Uani 1 1 d .
C31 C 0.6246(5) 0.6490(3) 1.1131(2) 0.0562(10) Uani 1 1 d .
H31A H 0.7097 0.6696 1.0780 0.084 Uiso 1 1 calc R
H31B H 0.6491 0.6058 1.1620 0.084 Uiso 1 1 calc R
H31C H 0.5543 0.7001 1.1381 0.084 Uiso 1 1 calc R
C32 C 0.3948(3) 0.8575(2) 0.77811(18) 0.0302(6) Uani 1 1 d .
C33 C 0.4359(6) 0.9453(2) 0.7892(3) 0.0644(12) Uani 1 1 d .
H33A H 0.3826 0.9675 0.8468 0.097 Uiso 1 1 calc R
H33B H 0.4140 0.9897 0.7406 0.097 Uiso 1 1 calc R
H33C H 0.5374 0.9346 0.7872 0.097 Uiso 1 1 calc R
C34 C 0.2372(4) 0.8727(4) 0.7826(3) 0.0675(14) Uani 1 1 d .
H34A H 0.2117 0.8161 0.7769 0.101 Uiso 1 1 calc R
H34B H 0.2136 0.9162 0.7337 0.101 Uiso 1 1 calc R
H34C H 0.1846 0.8955 0.8401 0.101 Uiso 1 1 calc R
C35 C 0.4741(4) 0.8288(3) 0.68501(19) 0.0433(8) Uani 1 1 d .
H35A H 0.5753 0.8272 0.6777 0.065 Uiso 1 1 calc R
H35B H 0.4381 0.8715 0.6393 0.065 Uiso 1 1 calc R
H35C H 0.4597 0.7692 0.6785 0.065 Uiso 1 1 calc R
C36 C 0.7535(3) 0.60276(17) 0.88287(17) 0.0246(5) Uani 1 1 d .
H36A H 0.7875 0.5836 0.9388 0.029 Uiso 1 1 calc R
H36B H 0.8237 0.6337 0.8409 0.029 Uiso 1 1 calc R
C37 C 0.7423(3) 0.52077(16) 0.84168(17) 0.0229(5) Uani 1 1 d .
C38 C 0.7295(3) 0.52776(17) 0.75333(18) 0.0269(6) Uani 1 1 d .
H38 H 0.7306 0.5839 0.7196 0.032 Uiso 1 1 calc R
C39 C 0.7152(3) 0.45644(17) 0.71216(17) 0.0263(5) Uani 1 1 d .
C40 C 0.7141(3) 0.37453(17) 0.76345(17) 0.0280(6) Uani 1 1 d .
H40 H 0.7072 0.3239 0.7368 0.034 Uiso 1 1 calc R
C41 C 0.7228(3) 0.36590(16) 0.85205(17) 0.0271(6) Uani 1 1 d .
C42 C 0.7399(3) 0.43885(17) 0.89077(17) 0.0251(5) Uani 1 1 d .
C43 C 0.9017(6) 0.3928(3) 0.9820(4) 0.0865(18) Uani 1 1 d .
H43A H 0.9306 0.3333 0.9596 0.130 Uiso 1 1 calc R
H43B H 0.9105 0.3884 1.0442 0.130 Uiso 1 1 calc R
H43C H 0.9624 0.4323 0.9453 0.130 Uiso 1 1 calc R
C44 C 0.7056(4) 0.46501(19) 0.61361(19) 0.0358(7) Uani 1 1 d .
C45 C 0.6618(7) 0.5622(3) 0.5797(3) 0.0737(15) Uani 1 1 d .
H45A H 0.7357 0.5949 0.5799 0.111 Uiso 1 1 calc R
H45B H 0.5730 0.5893 0.6187 0.111 Uiso 1 1 calc R
H45C H 0.6484 0.5648 0.5186 0.111 Uiso 1 1 calc R
C46 C 0.8502(5) 0.4243(3) 0.5587(2) 0.0619(11) Uani 1 1 d .
H46A H 0.9212 0.4559 0.5664 0.093 Uiso 1 1 calc R
H46B H 0.8470 0.4297 0.4953 0.093 Uiso 1 1 calc R
H46C H 0.8751 0.3610 0.5790 0.093 Uiso 1 1 calc R
C47 C 0.5973(6) 0.4139(3) 0.6016(3) 0.0716(14) Uani 1 1 d .
H47A H 0.5913 0.4212 0.5387 0.107 Uiso 1 1 calc R
H47B H 0.5047 0.4374 0.6389 0.107 Uiso 1 1 calc R
H47C H 0.6264 0.3504 0.6195 0.107 Uiso 1 1 calc R
C48 C 0.7093(3) 0.27797(17) 0.90508(18) 0.0316(6) Uani 1 1 d .
O1 O -0.1426(2) 0.15660(13) 0.46728(12) 0.0289(4) Uani 1 1 d .
O2 O 0.1522(3) 0.27974(13) 0.34494(13) 0.0400(6) Uani 1 1 d .
O3 O 0.1662(2) 0.02107(12) 0.45134(11) 0.0259(4) Uani 1 1 d .
O4 O 0.5673(2) 0.60739(13) 1.05659(13) 0.0364(5) Uani 1 1 d .
O5 O 0.7583(3) 0.42847(14) 0.97748(13) 0.0401(5) Uani 1 1 d .
O6 O 0.7769(3) 0.20837(13) 0.87495(15) 0.0520(7) Uani 1 1 d .
O1W O 0.6364(13) 0.4305(8) 0.1732(8) 0.138(4) Uiso 0.50 1 d P
O1ME O 0.8737(14) 0.3648(9) 0.2309(9) 0.157(4) Uiso 0.50 1 d P
C1ME C 0.8847(15) 0.4380(10) 0.2718(10) 0.105(4) Uiso 0.50 1 d P

loop_
_atom_site_aniso_label
_atom_site_aniso_U_11
_atom_site_aniso_U_22
_atom_site_aniso_U_33
_atom_site_aniso_U_23
_atom_site_aniso_U_13
_atom_site_aniso_U_12
C1 0.0266(12) 0.0135(10) 0.0190(11) -0.0022(9) 0.0003(9) -0.0031(9)
C2 0.0338(14) 0.0213(12) 0.0136(11) -0.0007(9) -0.0020(10) -0.0042(10)
C3 0.0289(13) 0.0254(12) 0.0198(12) -0.0024(10) -0.0051(10) -0.0056(10)
C4 0.0262(12) 0.0228(12) 0.0222(12) -0.0023(9) 0.0002(10) -0.0092(10)
C5 0.0305(13) 0.0163(11) 0.0153(11) -0.0023(8) -0.0012(9) -0.0064(9)
C6 0.0305(13) 0.0163(11) 0.0176(11) -0.0019(9) -0.0035(10) -0.0070(9)
C7 0.090(3) 0.0412(19) 0.074(3) 0.0047(18) -0.062(3) -0.0151(19)
C8 0.0400(16) 0.0504(18) 0.0260(14) -0.0025(13) -0.0108(12) -0.0147(14)
C9 0.062(2) 0.103(3) 0.0305(17) 0.0062(19) -0.0226(17) -0.034(2)
C10 0.101(4) 0.055(2) 0.083(3) -0.015(2) -0.057(3) -0.023(2)
C11 0.0387(19) 0.118(4) 0.047(2) -0.009(2) -0.0143(16) -0.024(2)
C12 0.0331(14) 0.0217(12) 0.0183(12) -0.0024(9) 0.0005(10) -0.0097(10)
C13 0.0245(12) 0.0215(12) 0.0172(11) -0.0047(9) 0.0004(9) -0.0082(9)
C14 0.0218(11) 0.0229(12) 0.0150(11) -0.0013(9) 0.0019(9) -0.0090(9)
C15 0.0209(11) 0.0188(11) 0.0193(11) -0.0002(9) 0.0020(9) -0.0058(9)
C16 0.0256(12) 0.0211(12) 0.0205(12) -0.0072(9) 0.0022(9) -0.0080(10)
C17 0.0225(12) 0.0229(12) 0.0165(11) -0.0026(9) -0.0008(9) -0.0085(9)
C18 0.0286(12) 0.0182(11) 0.0172(11) 0.0005(9) -0.0010(9) -0.0084(9)
C19 0.0492(18) 0.0332(15) 0.0312(15) -0.0001(12) -0.0168(13) -0.0097(13)
C20 0.0298(13) 0.0243(12) 0.0157(11) -0.0033(9) -0.0041(10) -0.0076(10)
C21 0.0467(17) 0.0314(14) 0.0217(13) -0.0011(11) -0.0097(12) -0.0037(12)
C22 0.0333(16) 0.063(2) 0.0186(13) -0.0014(13) 0.0012(11) -0.0038(14)
C23 0.068(2) 0.0400(17) 0.0295(15) -0.0055(13) -0.0168(15) -0.0226(16)
C24 0.0248(12) 0.0184(11) 0.0226(12) -0.0037(9) 0.0016(10) -0.0036(9)
C25 0.0390(14) 0.0171(11) 0.0192(12) -0.0002(9) -0.0062(10) -0.0084(10)
C26 0.0431(15) 0.0161(11) 0.0177(11) -0.0010(9) 0.0019(11) -0.0084(11)
C27 0.0329(14) 0.0185(12) 0.0254(13) -0.0015(10) -0.0013(11) -0.0062(10)
C28 0.0307(13) 0.0223(12) 0.0193(12) 0.0008(9) -0.0058(10) -0.0103(10)
C29 0.0303(13) 0.0257(12) 0.0162(11) -0.0002(9) -0.0026(10) -0.0101(10)
C30 0.0307(13) 0.0191(11) 0.0218(12) -0.0030(9) -0.0066(10) -0.0093(10)
C31 0.066(2) 0.079(3) 0.0295(16) 0.0095(17) -0.0211(16) -0.022(2)
C32 0.0312(14) 0.0354(15) 0.0221(13) 0.0058(11) -0.0075(11) -0.0056(11)
C33 0.113(4) 0.0324(18) 0.056(2) 0.0171(16) -0.042(2) -0.016(2)
C34 0.0309(17) 0.120(4) 0.0362(19) 0.023(2) -0.0052(14) -0.003(2)
C35 0.0393(17) 0.063(2) 0.0203(13) 0.0093(13) -0.0072(12) -0.0018(15)
C36 0.0299(13) 0.0209(12) 0.0239(12) 0.0001(10) -0.0054(10) -0.0088(10)
C37 0.0237(12) 0.0195(12) 0.0223(12) -0.0011(9) 0.0003(9) -0.0042(9)
C38 0.0330(14) 0.0195(12) 0.0257(13) 0.0040(10) -0.0031(11) -0.0072(10)
C39 0.0322(14) 0.0228(12) 0.0215(12) 0.0002(10) -0.0033(10) -0.0047(10)
C40 0.0381(15) 0.0200(12) 0.0220(12) -0.0038(10) 0.0004(11) -0.0046(11)
C41 0.0340(14) 0.0165(12) 0.0235(12) -0.0009(10) 0.0045(10) -0.0025(10)
C42 0.0302(13) 0.0207(12) 0.0190(12) -0.0002(9) 0.0002(10) -0.0007(10)
C43 0.114(4) 0.073(3) 0.075(3) -0.016(2) -0.070(3) 0.036(3)
C44 0.0580(19) 0.0275(14) 0.0237(13) 0.0037(11) -0.0151(13) -0.0086(13)
C45 0.150(5) 0.0344(19) 0.044(2) 0.0066(16) -0.053(3) -0.005(2)
C46 0.076(3) 0.079(3) 0.0251(16) -0.0091(17) -0.0046(17) -0.008(2)
C47 0.107(4) 0.078(3) 0.054(2) 0.014(2) -0.045(3) -0.049(3)
C48 0.0499(17) 0.0167(12) 0.0212(13) 0.0000(10) 0.0024(12) -0.0043(11)
O1 0.0399(11) 0.0298(10) 0.0229(9) -0.0021(7) -0.0087(8) -0.0173(8)
O2 0.0737(16) 0.0240(10) 0.0205(9) -0.0036(8) 0.0064(9) -0.0237(10)
O3 0.0375(10) 0.0218(9) 0.0158(8) 0.0013(7) -0.0013(7) -0.0071(8)
O4 0.0507(13) 0.0284(10) 0.0237(10) 0.0074(8) -0.0051(9) -0.0032(9)
O5 0.0715(16) 0.0262(10) 0.0220(10) 0.0011(8) -0.0120(10) -0.0087(10)
O6 0.0858(19) 0.0181(10) 0.0309(11) -0.0012(8) 0.0179(11) -0.0008(11)

loop_
_atom_type_symbol
_atom_type_description
_atom_type_scat_dispersion_real
_atom_type_scat_dispersion_imag
_atom_type_scat_source
C C 0.0033 0.0016 'International Tables Vol C Tables 4.2.6.8 and 6.1.1.4'
H H 0.0000 0.0000 'International Tables Vol C Tables 4.2.6.8 and 6.1.1.4'
O O 0.0106 0.0060 'International Tables Vol C Tables 4.2.6.8 and 6.1.1.4'

loop_
_geom_angle_atom_site_label_1
_geom_angle_atom_site_label_2
_geom_angle_atom_site_label_3
_geom_angle
_geom_angle_site_symmetry_1
_geom_angle_site_symmetry_3
C6 C1 C2 118.9(2) . .
C6 C1 C24 121.7(2) . 2_556
C2 C1 C24 119.4(2) . 2_556
C3 C2 C1 122.4(2) . .
C3 C2 H2 118.8 . .
C1 C2 H2 118.8 . .
C2 C3 C4 117.2(2) . .
C2 C3 C8 122.2(2) . .
C4 C3 C8 120.6(2) . .
C5 C4 C3 121.5(2) . .
C5 C4 H4 119.3 . .
C3 C4 H4 119.3 . .
C4 C5 C6 120.1(2) . .
C4 C5 C12 118.1(2) . .
C6 C5 C12 121.8(2) . .
O1 C6 C1 120.3(2) . .
O1 C6 C5 119.9(2) . .
C1 C6 C5 119.8(2) . .
O1 C7 H7A 109.5 . .
O1 C7 H7B 109.5 . .
H7A C7 H7B 109.5 . .
O1 C7 H7C 109.5 . .
H7A C7 H7C 109.5 . .
H7B C7 H7C 109.5 . .
C11 C8 C9 107.7(3) . .
C11 C8 C10 109.1(4) . .
C9 C8 C10 109.1(3) . .
C11 C8 C3 111.3(3) . .
C9 C8 C3 111.7(3) . .
C10 C8 C3 107.9(3) . .
C8 C9 H9A 109.5 . .
C8 C9 H9B 109.5 . .
H9A C9 H9B 109.5 . .
C8 C9 H9C 109.5 . .
H9A C9 H9C 109.5 . .
H9B C9 H9C 109.5 . .
C8 C10 H10A 109.5 . .
C8 C10 H10B 109.5 . .
H10A C10 H10B 109.5 . .
C8 C10 H10C 109.5 . .
H10A C10 H10C 109.5 . .
H10B C10 H10C 109.5 . .
C8 C11 H11A 109.5 . .
C8 C11 H11B 109.5 . .
H11A C11 H11B 109.5 . .
C8 C11 H11C 109.5 . .
H11A C11 H11C 109.5 . .
H11B C11 H11C 109.5 . .
O2 C12 C5 119.3(2) . .
O2 C12 C13 119.6(2) . .
C5 C12 C13 121.0(2) . .
C14 C13 C18 119.2(2) . .
C14 C13 C12 123.5(2) . .
C18 C13 C12 117.1(2) . .
O3 C14 C13 121.3(2) . .
O3 C14 C15 118.6(2) . .
C13 C14 C15 120.1(2) . .
C16 C15 C14 118.7(2) . .
C16 C15 C24 120.5(2) . .
C14 C15 C24 120.8(2) . .
C15 C16 C17 122.8(2) . .
C15 C16 H16 118.6 . .
C17 C16 H16 118.6 . .
C18 C17 C16 117.2(2) . .
C18 C17 C20 122.4(2) . .
C16 C17 C20 120.4(2) . .
C17 C18 C13 122.0(2) . .
C17 C18 H18 119.0 . .
C13 C18 H18 119.0 . .
O3 C19 H19A 109.5 . .
O3 C19 H19B 109.5 . .
H19A C19 H19B 109.5 . .
O3 C19 H19C 109.5 . .
H19A C19 H19C 109.5 . .
H19B C19 H19C 109.5 . .
C21 C20 C22 108.6(2) . .
C21 C20 C17 111.8(2) . .
C22 C20 C17 108.6(2) . .
C21 C20 C23 107.7(2) . .
C22 C20 C23 109.3(3) . .
C17 C20 C23 110.7(2) . .
C20 C21 H21A 109.5 . .
C20 C21 H21B 109.5 . .
H21A C21 H21B 109.5 . .
C20 C21 H21C 109.5 . .
H21A C21 H21C 109.5 . .
H21B C21 H21C 109.5 . .
C20 C22 H22A 109.5 . .
C20 C22 H22B 109.5 . .
H22A C22 H22B 109.5 . .
C20 C22 H22C 109.5 . .
H22A C22 H22C 109.5 . .
H22B C22 H22C 109.5 . .
C20 C23 H23A 109.5 . .
C20 C23 H23B 109.5 . .
H23A C23 H23B 109.5 . .
C20 C23 H23C 109.5 . .
H23A C23 H23C 109.5 . .
H23B C23 H23C 109.5 . .
C15 C24 C1 112.9(2) . 2_556
C15 C24 H24A 109.0 . .
C1 C24 H24A 109.0 2_556 .
C15 C24 H24B 109.0 . .
C1 C24 H24B 109.0 2_556 .
H24A C24 H24B 107.8 . .
O4 C25 C26 120.1(2) . .
O4 C25 C30 119.4(2) . .
C26 C25 C30 120.5(2) . .
C27 C26 C25 119.6(2) . .
C27 C26 C48 118.0(2) . 2_667
C25 C26 C48 122.4(2) . 2_667
C26 C27 C28 121.6(3) . .
C26 C27 H27 119.2 . .
C28 C27 H27 119.2 . .
C29 C28 C27 117.2(2) . .
C29 C28 C32 121.4(2) . .
C27 C28 C32 121.4(2) . .
C30 C29 C28 123.2(2) . .
C30 C29 H29 118.4 . .
C28 C29 H29 118.4 . .
C29 C30 C25 118.0(2) . .
C29 C30 C36 120.7(2) . .
C25 C30 C36 121.3(2) . .
O4 C31 H31A 109.5 . .
O4 C31 H31B 109.5 . .
H31A C31 H31B 109.5 . .
O4 C31 H31C 109.5 . .
H31A C31 H31C 109.5 . .
H31B C31 H31C 109.5 . .
C34 C32 C35 108.2(3) . .
C34 C32 C28 111.5(2) . .
C35 C32 C28 111.4(2) . .
C34 C32 C33 110.1(3) . .
C35 C32 C33 107.3(3) . .
C28 C32 C33 108.1(2) . .
C32 C33 H33A 109.5 . .
C32 C33 H33B 109.5 . .
H33A C33 H33B 109.5 . .
C32 C33 H33C 109.5 . .
H33A C33 H33C 109.5 . .
H33B C33 H33C 109.5 . .
C32 C34 H34A 109.5 . .
C32 C34 H34B 109.5 . .
H34A C34 H34B 109.5 . .
C32 C34 H34C 109.5 . .
H34A C34 H34C 109.5 . .
H34B C34 H34C 109.5 . .
C32 C35 H35A 109.5 . .
C32 C35 H35B 109.5 . .
H35A C35 H35B 109.5 . .
C32 C35 H35C 109.5 . .
H35A C35 H35C 109.5 . .
H35B C35 H35C 109.5 . .
C30 C36 C37 111.8(2) . .
C30 C36 H36A 109.3 . .
C37 C36 H36A 109.3 . .
C30 C36 H36B 109.3 . .
C37 C36 H36B 109.3 . .
H36A C36 H36B 107.9 . .
C42 C37 C38 118.3(2) . .
C42 C37 C36 121.8(2) . .
C38 C37 C36 119.8(2) . .
C39 C38 C37 123.0(2) . .
C39 C38 H38 118.5 . .
C37 C38 H38 118.5 . .
C38 C39 C40 117.2(2) . .
C38 C39 C44 122.1(2) . .
C40 C39 C44 120.7(2) . .
C41 C40 C39 121.2(2) . .
C41 C40 H40 119.4 . .
C39 C40 H40 119.4 . .
C40 C41 C42 119.9(2) . .
C40 C41 C48 118.4(2) . .
C42 C41 C48 121.8(2) . .
O5 C42 C37 119.9(2) . .
O5 C42 C41 119.8(2) . .
C37 C42 C41 120.3(2) . .
O5 C43 H43A 109.5 . .
O5 C43 H43B 109.5 . .
H43A C43 H43B 109.5 . .
O5 C43 H43C 109.5 . .
H43A C43 H43C 109.5 . .
H43B C43 H43C 109.5 . .
C45 C44 C47 107.9(3) . .
C45 C44 C46 110.1(3) . .
C47 C44 C46 108.5(3) . .
C45 C44 C39 111.6(3) . .
C47 C44 C39 110.7(3) . .
C46 C44 C39 108.0(3) . .
C44 C45 H45A 109.5 . .
C44 C45 H45B 109.5 . .
H45A C45 H45B 109.5 . .
C44 C45 H45C 109.5 . .
H45A C45 H45C 109.5 . .
H45B C45 H45C 109.5 . .
C44 C46 H46A 109.5 . .
C44 C46 H46B 109.5 . .
H46A C46 H46B 109.5 . .
C44 C46 H46C 109.5 . .
H46A C46 H46C 109.5 . .
H46B C46 H46C 109.5 . .
C44 C47 H47A 109.5 . .
C44 C47 H47B 109.5 . .
H47A C47 H47B 109.5 . .
C44 C47 H47C 109.5 . .
H47A C47 H47C 109.5 . .
H47B C47 H47C 109.5 . .
O6 C48 C26 120.4(2) . 2_667
O6 C48 C41 120.5(2) . .
C26 C48 C41 119.1(2) 2_667 .
C6 O1 C7 114.2(2) . .
C14 O3 C19 115.5(2) . .
C25 O4 C31 113.1(2) . .
C42 O5 C43 112.2(3) . .

loop_
_geom_bond_atom_site_label_1
_geom_bond_atom_site_label_2
_geom_bond_distance
_geom_bond_site_symmetry_2
C1 C6 1.385(3) .
C1 C2 1.398(4) .
C1 C24 1.518(3) 2_556
C2 C3 1.386(4) .
C2 H2 0.9500 .
C3 C4 1.398(3) .
C3 C8 1.542(4) .
C4 C5 1.381(4) .
C4 H4 0.9500 .
C5 C6 1.394(3) .
C5 C12 1.499(3) .
C6 O1 1.377(3) .
C7 O1 1.410(4) .
C7 H7A 0.9800 .
C7 H7B 0.9800 .
C7 H7C 0.9800 .
C8 C11 1.519(5) .
C8 C9 1.521(5) .
C8 C10 1.528(5) .
C9 H9A 0.9800 .
C9 H9B 0.9800 .
C9 H9C 0.9800 .
C10 H10A 0.9800 .
C10 H10B 0.9800 .
C10 H10C 0.9800 .
C11 H11A 0.9800 .
C11 H11B 0.9800 .
C11 H11C 0.9800 .
C12 O2 1.217(3) .
C12 C13 1.503(3) .
C13 C14 1.395(3) .
C13 C18 1.402(3) .
C14 O3 1.371(3) .
C14 C15 1.404(3) .
C15 C16 1.384(3) .
C15 C24 1.518(3) .
C16 C17 1.399(3) .
C16 H16 0.9500 .
C17 C18 1.388(3) .
C17 C20 1.534(3) .
C18 H18 0.9500 .
C19 O3 1.422(4) .
C19 H19A 0.9800 .
C19 H19B 0.9800 .
C19 H19C 0.9800 .
C20 C21 1.523(4) .
C20 C22 1.525(4) .
C20 C23 1.537(4) .
C21 H21A 0.9800 .
C21 H21B 0.9800 .
C21 H21C 0.9800 .
C22 H22A 0.9800 .
C22 H22B 0.9800 .
C22 H22C 0.9800 .
C23 H23A 0.9800 .
C23 H23B 0.9800 .
C23 H23C 0.9800 .
C24 C1 1.518(3) 2_556
C24 H24A 0.9900 .
C24 H24B 0.9900 .
C25 O4 1.382(3) .
C25 C26 1.394(4) .
C25 C30 1.395(4) .
C26 C27 1.388(4) .
C26 C48 1.500(4) 2_667
C27 C28 1.393(4) .
C27 H27 0.9500 .
C28 C29 1.390(4) .
C28 C32 1.532(4) .
C29 C30 1.390(4) .
C29 H29 0.9500 .
C30 C36 1.519(4) .
C31 O4 1.433(4) .
C31 H31A 0.9800 .
C31 H31B 0.9800 .
C31 H31C 0.9800 .
C32 C34 1.519(4) .
C32 C35 1.532(4) .
C32 C33 1.537(5) .
C33 H33A 0.9800 .
C33 H33B 0.9800 .
C33 H33C 0.9800 .
C34 H34A 0.9800 .
C34 H34B 0.9800 .
C34 H34C 0.9800 .
C35 H35A 0.9800 .
C35 H35B 0.9800 .
C35 H35C 0.9800 .
C36 C37 1.523(3) .
C36 H36A 0.9900 .
C36 H36B 0.9900 .
C37 C42 1.387(3) .
C37 C38 1.391(4) .
C38 C39 1.388(4) .
C38 H38 0.9500 .
C39 C40 1.400(4) .
C39 C44 1.537(4) .
C40 C41 1.381(4) .
C40 H40 0.9500 .
C41 C42 1.400(4) .
C41 C48 1.503(3) .
C42 O5 1.381(3) .
C43 O5 1.426(5) .
C43 H43A 0.9800 .
C43 H43B 0.9800 .
C43 H43C 0.9800 .
C44 C45 1.524(4) .
C44 C47 1.525(5) .
C44 C46 1.525(5) .
C45 H45A 0.9800 .
C45 H45B 0.9800 .
C45 H45C 0.9800 .
C46 H46A 0.9800 .
C46 H46B 0.9800 .
C46 H46C 0.9800 .
C47 H47A 0.9800 .
C47 H47B 0.9800 .
C47 H47C 0.9800 .
C48 O6 1.215(3) .
C48 C26 1.500(4) 2_667
O1ME C1ME 1.398(18) .
